data_4505331
loop_
_publ_author_name
'Yang, Jin-Hua'
'Zheng, Shao-Liang'
'Yu, Xiao-Lan'
'Chen, Xiao-Ming'

_publ_section_title
;
 Syntheses, Structures, and Photoluminescent Properties of Three Silver(I)
 Cluster-Based Coordination Polymers with Heteroaryldicarboxylate
;
_journal_issue 4
_journal_name_full 'Crystal Growth &amp; Design'
_journal_page_first 831
_journal_paper_doi 10.1021/cg0342258
_journal_volume 4
_journal_year 2004
_chemical_formula_sum 'C5 H9 Ag3 N2 O8'
_chemical_formula_weight 548.75
_chemical_name_systematic
; 
 ? 
;
_space_group_IT_number 2
_symmetry_cell_setting triclinic
_symmetry_space_group_name_Hall '-P 1'
_symmetry_space_group_name_H-M 'P -1'
_atom_sites_solution_hydrogens geom
_atom_sites_solution_primary direct
_atom_sites_solution_secondary difmap
_audit_creation_method SHELXL-97
_cell_angle_alpha 87.550(4)
_cell_angle_beta 68.912(4)
_cell_angle_gamma 78.787(4)
_cell_formula_units_Z 2
_cell_length_a 7.1933(18)
_cell_length_b 9.374(2)
_cell_length_c 9.900(2)
_cell_measurement_temperature 293(2)
_cell_volume 610.7(2)
_computing_cell_refinement 'SHELXTL-Plus (Sheldrick, 1990)'
_computing_data_collection 'SHELXTL-Plus (Sheldrick, 1990)'
_computing_data_reduction 'SHELXTL-Plus (Sheldrick, 1990)'
_computing_molecular_graphics 'SHELXTL V. 6.10 (Sheldrick, 2000)'
_computing_publication_material 'SHELXL-97 (Sheldrick, 1997)'
_computing_structure_refinement 'SHELXL-97 (Sheldrick, 1997)'
_computing_structure_solution 'SHELXS-97 (Sheldrick, 1997)'
_diffrn_ambient_temperature 293(2)
_diffrn_measured_fraction_theta_full 0.938
_diffrn_measured_fraction_theta_max 0.938
_diffrn_radiation_monochromator graphite
_diffrn_radiation_source 'fine-focus sealed tube'
_diffrn_radiation_type MoK\a
_diffrn_radiation_wavelength 0.71073
_diffrn_reflns_av_R_equivalents 0.0450
_diffrn_reflns_av_sigmaI/netI 0.0495
_diffrn_reflns_limit_h_max 9
_diffrn_reflns_limit_h_min -9
_diffrn_reflns_limit_k_max 11
_diffrn_reflns_limit_k_min -11
_diffrn_reflns_limit_l_max 12
_diffrn_reflns_limit_l_min -9
_diffrn_reflns_number 3788
_diffrn_reflns_theta_full 27.50
_diffrn_reflns_theta_max 27.50
_diffrn_reflns_theta_min 2.21
_exptl_absorpt_coefficient_mu 4.795
_exptl_absorpt_correction_T_max 0.7003
_exptl_absorpt_correction_T_min 0.2500
_exptl_crystal_colour 'pale yellow'
_exptl_crystal_density_diffrn 2.984
_exptl_crystal_density_method 'not measured'
_exptl_crystal_description block
_exptl_crystal_F_000 516
_exptl_crystal_size_max 0.40
_exptl_crystal_size_mid 0.09
_exptl_crystal_size_min 0.08
_refine_diff_density_max 1.248
_refine_diff_density_min -1.147
_refine_diff_density_rms 0.221
_refine_ls_extinction_method none
_refine_ls_goodness_of_fit_ref 0.990
_refine_ls_hydrogen_treatment mixed
_refine_ls_matrix_type full
_refine_ls_number_parameters 163
_refine_ls_number_reflns 2633
_refine_ls_number_restraints 0
_refine_ls_restrained_S_all 0.990
_refine_ls_R_factor_all 0.0531
_refine_ls_R_factor_gt 0.0413
_refine_ls_shift/su_max 0.001
_refine_ls_shift/su_mean 0.000
_refine_ls_structure_factor_coef Fsqd
_refine_ls_weighting_details 'calc w=1/[\s^2^(Fo^2^)+(0.0644P)^2^+0.0000P] where P=(Fo^2^+2Fc^2^)/3'
_refine_ls_weighting_scheme calc
_refine_ls_wR_factor_gt 0.1014
_refine_ls_wR_factor_ref 0.1069
_reflns_number_gt 2069
_reflns_number_total 2633
_reflns_threshold_expression >2sigma(I)
_cod_data_source_file cg0342258si20040421_065559.cif
_cod_data_source_block complex_1
_cod_depositor_comments
;
The following automatic conversions were performed:

'_symmetry_cell_setting' value 'Triclinic' changed to 'triclinic'
according to /home/saulius/struct/CIF-dictionaries/cif_core.dic
dictionary named 'cif_core.dic' version 2.4.1 from 2010-06-29.

Automatic conversion script
Id: cif_fix_values 1715 2011-07-08 13:25:40Z adriana 
;
_cod_original_cell_volume 610.7(3)
_cod_original_sg_symbol_H-M P-1
_cod_database_code 4505331

loop_
_symmetry_equiv_pos_as_xyz
'x, y, z'
'-x, -y, -z'

loop_
_atom_site_label
_atom_site_type_symbol
_atom_site_fract_x
_atom_site_fract_y
_atom_site_fract_z
_atom_site_U_iso_or_equiv
_atom_site_adp_type
_atom_site_occupancy
_atom_site_symmetry_multiplicity
_atom_site_calc_flag
_atom_site_refinement_flags
Ag1 Ag 0.29033(8) 0.27521(5) 0.60546(5) 0.03712(16) Uani 1 1 d .
Ag2 Ag 0.03218(8) -0.06818(6) 0.75711(5) 0.03837(16) Uani 1 1 d .
Ag3 Ag 0.13175(8) 0.44378(6) 0.36439(6) 0.04408(18) Uani 1 1 d .
O1 O 0.2189(7) -0.3396(5) 0.3451(5) 0.0387(10) Uani 1 1 d .
O2 O 0.0886(6) -0.2947(5) 0.5837(4) 0.0350(10) Uani 1 1 d .
O3 O 0.5630(9) 0.1527(6) 0.1172(5) 0.0645(17) Uani 1 1 d .
O4 O 0.4725(7) 0.3023(5) 0.3067(5) 0.0453(11) Uani 1 1 d .
N1 N 0.2909(7) 0.0909(5) 0.4876(5) 0.0280(10) Uani 1 1 d .
N2 N 0.2146(7) -0.0296(5) 0.5432(5) 0.0272(10) Uani 1 1 d .
C1 C 0.1826(9) -0.2620(6) 0.4569(6) 0.0286(12) Uani 1 1 d .
C2 C 0.2596(9) -0.1239(6) 0.4318(6) 0.0277(12) Uani 1 1 d .
C3 C 0.3661(9) -0.0654(6) 0.3030(6) 0.0303(12) Uani 1 1 d .
H3A H 0.4167 -0.1089 0.2075 0.080 Uiso 1 1 d R
C4 C 0.3869(8) 0.0691(6) 0.3422(6) 0.0290(12) Uani 1 1 d .
C5 C 0.4797(10) 0.1838(7) 0.2493(7) 0.0356(14) Uani 1 1 d .
O1W O 0.2810(9) 0.4514(6) 0.7401(6) 0.0643(16) Uani 1 1 d .
H1WA H 0.3757 0.4995 0.7057 0.080 Uiso 1 1 d R
H1WB H 0.2549 0.4337 0.8293 0.080 Uiso 1 1 d R
O2W O -0.1457(9) -0.1168(7) 0.9722(6) 0.0683(16) Uani 1 1 d .
H2WA H -0.1222 -0.2082 0.9830 0.080 Uiso 1 1 d R
H2WB H -0.2708 -0.0903 0.9847 0.080 Uiso 1 1 d R
O3W O 0.2528(10) 0.4108(7) 0.0727(6) 0.0721(18) Uani 1 1 d .
H3WA H 0.2301 0.5032 0.0737 0.080 Uiso 1 1 d R
H3WB H 0.2513 0.3203 0.0734 0.080 Uiso 1 1 d R
O4W O 0.1766(10) 0.7046(7) 0.0770(6) 0.0702(17) Uani 1 1 d .
H4WA H 0.2881 0.7301 0.0275 0.080 Uiso 1 1 d R
H4WB H 0.1473 0.7327 0.1640 0.080 Uiso 1 1 d R

loop_
_atom_site_aniso_label
_atom_site_aniso_U_11
_atom_site_aniso_U_22
_atom_site_aniso_U_33
_atom_site_aniso_U_23
_atom_site_aniso_U_13
_atom_site_aniso_U_12
Ag1 0.0467(3) 0.0320(3) 0.0372(3) -0.0008(2) -0.0183(2) -0.0115(2)
Ag2 0.0467(3) 0.0417(3) 0.0258(2) 0.0046(2) -0.0092(2) -0.0145(2)
Ag3 0.0528(3) 0.0362(3) 0.0424(3) 0.0027(2) -0.0087(2) -0.0231(2)
O1 0.052(3) 0.030(2) 0.033(2) 0.0014(19) -0.009(2) -0.019(2)
O2 0.047(3) 0.034(2) 0.028(2) 0.0083(18) -0.0134(19) -0.022(2)
O3 0.088(4) 0.055(3) 0.036(3) 0.006(2) 0.006(3) -0.037(3)
O4 0.053(3) 0.029(2) 0.052(3) 0.003(2) -0.014(2) -0.014(2)
N1 0.028(2) 0.030(3) 0.029(2) 0.006(2) -0.0116(19) -0.011(2)
N2 0.030(3) 0.028(2) 0.027(2) 0.002(2) -0.012(2) -0.010(2)
C1 0.029(3) 0.028(3) 0.033(3) 0.010(2) -0.014(2) -0.010(2)
C2 0.029(3) 0.027(3) 0.027(3) 0.003(2) -0.008(2) -0.010(2)
C3 0.035(3) 0.025(3) 0.030(3) 0.003(2) -0.009(2) -0.008(2)
C4 0.025(3) 0.032(3) 0.029(3) 0.005(2) -0.007(2) -0.010(2)
C5 0.037(3) 0.028(3) 0.036(3) 0.011(3) -0.006(3) -0.009(3)
O1W 0.087(4) 0.061(4) 0.056(3) 0.000(3) -0.032(3) -0.027(3)
O2W 0.076(4) 0.070(4) 0.053(3) 0.013(3) -0.012(3) -0.025(3)
O3W 0.124(6) 0.050(3) 0.059(4) 0.010(3) -0.045(4) -0.032(4)
O4W 0.099(5) 0.072(4) 0.051(3) 0.022(3) -0.029(3) -0.042(4)

loop_
_atom_type_symbol
_atom_type_description
_atom_type_scat_dispersion_real
_atom_type_scat_dispersion_imag
_atom_type_scat_source
C C 0.0033 0.0016 'International Tables Vol C Tables 4.2.6.8 and 6.1.1.4'
H H 0.0000 0.0000 'International Tables Vol C Tables 4.2.6.8 and 6.1.1.4'
N N 0.0061 0.0033 'International Tables Vol C Tables 4.2.6.8 and 6.1.1.4'
O O 0.0106 0.0060 'International Tables Vol C Tables 4.2.6.8 and 6.1.1.4'
Ag Ag -0.8971 1.1015 'International Tables Vol C Tables 4.2.6.8 and 6.1.1.4'

loop_
_geom_angle_atom_site_label_1
_geom_angle_atom_site_label_2
_geom_angle_atom_site_label_3
_geom_angle
_geom_angle_site_symmetry_1
_geom_angle_site_symmetry_3
N1 Ag1 O1W 175.3(2) . .
N1 Ag1 Ag3 81.56(13) . .
O1W Ag1 Ag3 102.09(16) . .
N2 Ag2 O2W 177.5(2) . .
O1 Ag3 O2 154.21(17) 1_565 2_556
O1 Ag3 O4 96.15(16) 1_565 .
O2 Ag3 O4 109.49(16) 2_556 .
O1 Ag3 Ag3 82.73(11) 1_565 2_566
O2 Ag3 Ag3 79.91(11) 2_556 2_566
O4 Ag3 Ag3 126.48(12) . 2_566
O1 Ag3 Ag1 106.30(12) 1_565 .
O2 Ag3 Ag1 86.20(11) 2_556 .
O4 Ag3 Ag1 57.11(12) . .
Ag3 Ag3 Ag1 71.83(3) 2_566 .
C1 O1 Ag3 120.9(4) . 1_545
C1 O2 Ag3 122.7(4) . 2_556
C5 O3 O3W 86.5(5) . .
C5 O4 Ag3 107.8(4) . .
C4 N1 N2 108.4(5) . .
C4 N1 Ag1 124.3(4) . .
N2 N1 Ag1 127.0(4) . .
C2 N2 N1 107.5(5) . .
C2 N2 Ag2 122.6(4) . .
N1 N2 Ag2 129.6(4) . .
O2 C1 O1 124.6(5) . .
O2 C1 C2 119.2(5) . .
O1 C1 C2 116.2(5) . .
N2 C2 C3 110.1(5) . .
N2 C2 C1 120.2(5) . .
C3 C2 C1 129.5(5) . .
C2 C3 C4 104.9(5) . .
N1 C4 C3 109.0(5) . .
N1 C4 C5 121.4(5) . .
C3 C4 C5 129.4(6) . .
O3 C5 O4 124.6(6) . .
O3 C5 C4 116.2(6) . .
O4 C5 C4 119.2(6) . .
Ag1 O1W O4 133.6(3) . 2_666
Ag1 O1W O3W 122.7(3) . 1_556
O4 O1W O3W 93.0(2) 2_666 1_556
Ag2 O2W O3 109.0(3) . 1_456
Ag2 O2W O4W 101.9(3) . 1_546
O3 O2W O4W 125.9(3) 1_456 1_546
Ag2 O2W O3W 102.4(2) . 2_556
O3 O2W O3W 126.7(3) 1_456 2_556
O4W O2W O3W 86.2(2) 1_546 2_556
O4W O3W O3 140.3(3) . .
O4W O3W O2W 150.8(3) . 2_556
O3 O3W O2W 68.9(2) . 2_556
O3 O4W O3W 120.1(3) 2_665 .
O3 O4W O1 117.1(3) 2_665 1_565
O3W O4W O1 80.9(2) . 1_565

loop_
_geom_bond_atom_site_label_1
_geom_bond_atom_site_label_2
_geom_bond_distance
_geom_bond_site_symmetry_2
Ag1 N1 2.125(5) .
Ag1 O1W 2.142(5) .
Ag1 Ag3 3.2296(9) .
Ag2 N2 2.111(5) .
Ag2 O2W 2.136(6) .
Ag3 O1 2.220(4) 1_565
Ag3 O2 2.223(4) 2_556
Ag3 O4 2.426(5) .
Ag3 Ag3 2.7778(11) 2_566
O1 C1 1.269(7) .
O1 Ag3 2.220(4) 1_545
O2 C1 1.251(7) .
O2 Ag3 2.223(4) 2_556
O3 C5 1.247(8) .
O3 O3W 3.089(9) .
O4 C5 1.254(8) .
N1 C4 1.358(7) .
N1 N2 1.360(7) .
N2 C2 1.348(7) .
C1 C2 1.483(8) .
C2 C3 1.383(8) .
C3 C4 1.385(8) .
C4 C5 1.484(8) .
O1W O4 3.098(7) 2_666
O1W O3W 3.236(8) 1_556
O2W O3 2.986(9) 1_456
O2W O4W 3.054(9) 1_546
O2W O3W 3.092(9) 2_556
O3W O4W 2.701(8) .
O3W O2W 3.092(9) 2_556
O4W O3 2.676(7) 2_665
O4W O1 2.783(7) 1_565
